data_4505989
loop_
_publ_author_name
'Yu, Zhi-Quan'
'Pan, Mei'
'Jiang, Ji-Jun'
'Liu, Zhi-Min'
'Su, Cheng-Yong'

_publ_section_title
;
 Anion Modulated Structural Diversification in the Assembly of Cd(II)
 Complexes Based on a Balance-like Dipodal Ligand
;
_journal_issue 5
_journal_name_full 'Crystal Growth &amp; Design'
_journal_page_first 2389
_journal_paper_doi 10.1021/cg300051w
_journal_volume 12
_journal_year 2012
_chemical_formula_sum 'C58 H46 Cd N8 O14 S2'
_chemical_formula_weight 1255.55
_chemical_name_systematic
; 
 ? 
;
_space_group_IT_number 2
_symmetry_cell_setting triclinic
_symmetry_space_group_name_Hall '-P 1'
_symmetry_space_group_name_H-M 'P -1'
_atom_sites_solution_hydrogens geom
_atom_sites_solution_primary direct
_atom_sites_solution_secondary difmap
_audit_creation_method SHELXL-97
_cell_angle_alpha 77.713(4)
_cell_angle_beta 83.216(4)
_cell_angle_gamma 72.719(4)
_cell_formula_units_Z 2
_cell_length_a 9.7329(5)
_cell_length_b 12.0003(6)
_cell_length_c 25.0949(13)
_cell_measurement_reflns_used 3394
_cell_measurement_temperature 150(2)
_cell_measurement_theta_max 30.3312
_cell_measurement_theta_min 2.7006
_cell_volume 2729.9(3)
_computing_cell_refinement CrysAlisPro
_computing_data_collection CrysAlisPro
_computing_data_reduction CrysAlisPro
_computing_molecular_graphics 'Bruker SHELXTL'
_computing_publication_material 'Bruker SHELXTL'
_computing_structure_refinement 'SHELXL-97 (Sheldrick, 1997)'
_computing_structure_solution 'SHELXS-97 (Sheldrick, 1990)'
_diffrn_ambient_temperature 150(2)
_diffrn_detector_area_resol_mean 16.0855
_diffrn_measured_fraction_theta_full 0.973
_diffrn_measured_fraction_theta_max 0.973
_diffrn_measurement_device_type 'Xcalibur, Sapphire3, Gemini ultra'
_diffrn_measurement_method '\w scans'
_diffrn_radiation_monochromator graphite
_diffrn_radiation_source 'fine-focus sealed tube'
_diffrn_radiation_type MoK\a
_diffrn_radiation_wavelength 0.71073
_diffrn_reflns_av_R_equivalents 0.0574
_diffrn_reflns_av_sigmaI/netI 0.2983
_diffrn_reflns_limit_h_max 10
_diffrn_reflns_limit_h_min -11
_diffrn_reflns_limit_k_max 13
_diffrn_reflns_limit_k_min -14
_diffrn_reflns_limit_l_max 27
_diffrn_reflns_limit_l_min -29
_diffrn_reflns_number 17699
_diffrn_reflns_theta_full 25.00
_diffrn_reflns_theta_max 25.00
_diffrn_reflns_theta_min 2.71
_exptl_absorpt_coefficient_mu 0.553
_exptl_absorpt_correction_T_max 0.9468
_exptl_absorpt_correction_T_min 0.8974
_exptl_absorpt_correction_type multi-scan
_exptl_absorpt_process_details
;
CrysAlis RED, Oxford Diffraction Ltd.,
Version 1.171.32.5 (release 08-05-2007 CrysAlis171 .NET)
(compiled May  8 2007,13:10:02)
Empirical absorption correction using spherical harmonics,
 implemented in SCALE3 ABSPACK scaling algorithm.
;
_exptl_crystal_colour colorless
_exptl_crystal_density_diffrn 1.527
_exptl_crystal_density_method 'not measured'
_exptl_crystal_description block
_exptl_crystal_F_000 1284
_exptl_crystal_size_max 0.20
_exptl_crystal_size_mid 0.20
_exptl_crystal_size_min 0.10
_refine_diff_density_max 1.842
_refine_diff_density_min -0.630
_refine_diff_density_rms 0.107
_refine_ls_extinction_method none
_refine_ls_goodness_of_fit_ref 1.009
_refine_ls_hydrogen_treatment geom
_refine_ls_matrix_type full
_refine_ls_number_parameters 751
_refine_ls_number_reflns 9369
_refine_ls_number_restraints 789
_refine_ls_restrained_S_all 1.000
_refine_ls_R_factor_all 0.1327
_refine_ls_R_factor_gt 0.0566
_refine_ls_shift/su_max 0.003
_refine_ls_shift/su_mean 0.000
_refine_ls_structure_factor_coef Fsqd
_refine_ls_weighting_details 'calc w=1/[\s^2^(Fo^2^)+(0.0249P)^2^+0.0000P] where P=(Fo^2^+2Fc^2^)/3'
_refine_ls_weighting_scheme calc
_refine_ls_wR_factor_gt 0.1047
_refine_ls_wR_factor_ref 0.1137
_reflns_number_gt 3507
_reflns_number_total 9369
_reflns_threshold_expression >2sigma(I)
_cod_data_source_file cg300051w_si_002.cif
_cod_data_source_block 7
_cod_original_cell_volume 2729.9(2)
_cod_original_sg_symbol_H-M P-1
_cod_database_code 4505989

loop_
_symmetry_equiv_pos_as_xyz
'x, y, z'
'-x, -y, -z'

loop_
_atom_site_label
_atom_site_type_symbol
_atom_site_fract_x
_atom_site_fract_y
_atom_site_fract_z
_atom_site_U_iso_or_equiv
_atom_site_adp_type
_atom_site_occupancy
_atom_site_symmetry_multiplicity
_atom_site_calc_flag
_atom_site_refinement_flags
Cd1 Cd 0.5000 0.0000 1.0000 0.0269(3) Uani 1 2 d SU
Cd2 Cd 0.5000 0.5000 0.5000 0.0397(3) Uani 1 2 d SU
C1 C 0.3467(7) -0.3981(7) 0.6655(2) 0.0316(9) Uani 1 1 d U
C2 C 0.4118(7) -0.4509(6) 0.6208(2) 0.0314(10) Uani 1 1 d U
H2A H 0.4883 -0.5224 0.6261 0.038 Uiso 1 1 calc R
C3 C 0.2594(7) -0.3004(7) 0.5638(2) 0.0357(11) Uani 1 1 d U
H3A H 0.2267 -0.2666 0.5282 0.043 Uiso 1 1 calc R
C4 C 0.1923(7) -0.2415(6) 0.6063(2) 0.0377(12) Uani 1 1 d U
H4A H 0.1183 -0.1687 0.5998 0.045 Uiso 1 1 calc R
C5 C 0.2385(7) -0.2942(6) 0.6586(2) 0.0359(11) Uani 1 1 d U
H5A H 0.1952 -0.2583 0.6890 0.043 Uiso 1 1 calc R
C6 C 0.3184(7) -0.4784(6) 0.7655(2) 0.0311(9) Uani 1 1 d U
C7 C 0.4245(6) -0.5391(6) 0.8110(2) 0.0275(7) Uani 1 1 d U
H7A H 0.4100 -0.6178 0.8292 0.033 Uiso 1 1 calc R
C8 C 0.5745(7) -0.5551(6) 0.7832(2) 0.0279(8) Uani 1 1 d U
H8A H 0.6258 -0.6417 0.7862 0.033 Uiso 1 1 calc R
C9 C 0.5514(7) -0.4981(6) 0.7238(2) 0.0304(9) Uani 1 1 d U
C10 C 0.4036(7) -0.4563(6) 0.8539(2) 0.0268(8) Uani 1 1 d U
H10A H 0.3028 -0.4371 0.8706 0.032 Uiso 1 1 calc R
C11 C 0.4441(7) -0.3467(6) 0.8259(2) 0.0266(9) Uani 1 1 d U
H11 H 0.3798 -0.2693 0.8247 0.032 Uiso 1 1 calc R
C12 C 0.5741(7) -0.3655(6) 0.8032(2) 0.0256(9) Uani 1 1 d U
H12 H 0.6112 -0.3022 0.7842 0.031 Uiso 1 1 calc R
C13 C 0.6626(7) -0.4935(6) 0.8089(2) 0.0264(8) Uani 1 1 d U
H13A H 0.7611 -0.5016 0.7906 0.032 Uiso 1 1 calc R
C14 C 0.5112(6) -0.5225(6) 0.8962(2) 0.0256(7) Uani 1 1 d U
H14A H 0.4887 -0.5973 0.9158 0.031 Uiso 1 1 calc R
C16 C 0.7502(7) -0.4970(6) 0.8996(2) 0.0267(8) Uani 1 1 d U
C17 C 0.6680(6) -0.5508(6) 0.8695(2) 0.0262(7) Uani 1 1 d U
H17A H 0.7120 -0.6387 0.8739 0.031 Uiso 1 1 calc R
C18 C 0.6907(7) -0.3766(6) 0.9734(2) 0.0265(7) Uani 1 1 d U
C19 C 0.6168(7) -0.2594(6) 0.9745(2) 0.0270(8) Uani 1 1 d U
H19A H 0.5464 -0.2191 0.9485 0.032 Uiso 1 1 calc R
C20 C 0.7411(6) -0.2574(6) 1.0457(2) 0.0276(9) Uani 1 1 d U
H20A H 0.7589 -0.2157 1.0712 0.033 Uiso 1 1 calc R
C21 C 0.8209(7) -0.3735(6) 1.0471(2) 0.0280(9) Uani 1 1 d U
H21A H 0.8919 -0.4107 1.0731 0.034 Uiso 1 1 calc R
C22 C 0.7969(7) -0.4353(6) 1.0106(2) 0.0270(9) Uani 1 1 d U
H22A H 0.8510 -0.5156 1.0106 0.032 Uiso 1 1 calc R
C23 C 0.1357(7) -0.0391(6) 0.9120(2) 0.0253(8) Uani 1 1 d U
C24 C 0.2548(6) -0.0170(6) 0.9262(2) 0.0251(9) Uani 1 1 d U
H24A H 0.3038 0.0292 0.8996 0.030 Uiso 1 1 calc R
C25 C 0.2380(7) -0.1265(6) 1.0127(2) 0.0282(9) Uani 1 1 d U
H25A H 0.2711 -0.1541 1.0485 0.034 Uiso 1 1 calc R
C26 C 0.1222(7) -0.1586(6) 1.0001(2) 0.0281(10) Uani 1 1 d U
H26A H 0.0813 -0.2116 1.0262 0.034 Uiso 1 1 calc R
C27 C 0.0653(7) -0.1123(6) 0.9483(2) 0.0271(9) Uani 1 1 d U
H27A H -0.0164 -0.1299 0.9386 0.033 Uiso 1 1 calc R
C28 C 0.0796(7) -0.0439(7) 0.8176(2) 0.0248(8) Uani 1 1 d U
C29 C 0.0073(7) 0.0454(6) 0.7701(2) 0.0249(7) Uani 1 1 d U
H29A H -0.0849 0.0301 0.7644 0.030 Uiso 1 1 calc R
C30 C -0.0246(7) 0.1651(6) 0.7873(2) 0.0260(8) Uani 1 1 d U
H30A H -0.1311 0.2030 0.7882 0.031 Uiso 1 1 calc R
C31 C 0.0258(7) 0.1372(7) 0.8451(2) 0.0259(8) Uani 1 1 d U
C32 C 0.1031(6) 0.0460(6) 0.7167(2) 0.0255(8) Uani 1 1 d U
H32A H 0.1293 -0.0330 0.7053 0.031 Uiso 1 1 calc R
C33 C 0.2325(7) 0.0779(6) 0.7247(2) 0.0258(9) Uani 1 1 d U
H33A H 0.3268 0.0283 0.7184 0.031 Uiso 1 1 calc R
C34 C 0.2096(7) 0.1823(6) 0.7415(2) 0.0255(9) Uani 1 1 d U
H34 H 0.2853 0.2106 0.7489 0.031 Uiso 1 1 calc R
C35 C 0.0513(6) 0.2497(6) 0.7472(2) 0.0257(8) Uani 1 1 d U
H35A H 0.0359 0.3272 0.7591 0.031 Uiso 1 1 calc R
C36 C 0.0086(7) 0.1440(6) 0.6745(2) 0.0261(7) Uani 1 1 d U
H36A H -0.0855 0.1272 0.6731 0.031 Uiso 1 1 calc R
C37 C 0.0816(7) 0.1583(7) 0.6179(2) 0.0274(8) Uani 1 1 d U
C38 C 0.0509(7) 0.3396(7) 0.6463(2) 0.0281(8) Uani 1 1 d U
C39 C -0.0173(7) 0.2643(6) 0.6914(2) 0.0269(8) Uani 1 1 d U
H39A H -0.1233 0.3031 0.6950 0.032 Uiso 1 1 calc R
C40 C 0.1406(7) 0.3279(6) 0.5500(2) 0.0281(8) Uani 1 1 d U
C41 C 0.0742(7) 0.3305(6) 0.5047(2) 0.0294(9) Uani 1 1 d U
H41A H -0.0007 0.2934 0.5072 0.035 Uiso 1 1 calc R
C42 C 0.1186(7) 0.3885(6) 0.4548(2) 0.0305(9) Uani 1 1 d U
H42A H 0.0750 0.3922 0.4223 0.037 Uiso 1 1 calc R
C43 C 0.2272(7) 0.4406(6) 0.4535(2) 0.0307(9) Uani 1 1 d U
H43A H 0.2549 0.4823 0.4193 0.037 Uiso 1 1 calc R
C44 C 0.2514(7) 0.3788(6) 0.5451(2) 0.0291(9) Uani 1 1 d U
H44A H 0.2989 0.3732 0.5770 0.035 Uiso 1 1 calc R
C45 C 0.6431(8) 0.1243(7) 0.5887(3) 0.0446(10) Uani 1 1 d U
C46 C 0.5118(8) 0.1026(7) 0.6056(3) 0.0456(10) Uani 1 1 d U
H46A H 0.4427 0.1546 0.6257 0.055 Uiso 1 1 calc R
C47 C 0.4791(8) 0.0065(7) 0.5936(3) 0.0476(10) Uani 1 1 d U
H47A H 0.3866 -0.0049 0.6044 0.057 Uiso 1 1 calc R
C48 C 0.5770(9) -0.0716(8) 0.5667(3) 0.0505(11) Uani 1 1 d U
C49 C 0.7099(8) -0.0520(7) 0.5487(3) 0.0508(11) Uani 1 1 d U
H49A H 0.7758 -0.1028 0.5272 0.061 Uiso 1 1 calc R
C50 C 0.7473(8) 0.0422(7) 0.5622(3) 0.0484(10) Uani 1 1 d U
H50A H 0.8419 0.0505 0.5534 0.058 Uiso 1 1 calc R
C51 C 0.5396(8) -0.1772(7) 0.5523(3) 0.0619(16) Uani 1 1 d U
H51A H 0.4417 -0.1774 0.5669 0.093 Uiso 1 1 calc R
H51B H 0.6081 -0.2516 0.5684 0.093 Uiso 1 1 calc R
H51C H 0.5452 -0.1700 0.5126 0.093 Uiso 1 1 calc R
C52 C 0.3333(7) 0.0123(7) 1.1866(2) 0.0324(10) Uani 1 1 d U
C53 C 0.3602(7) -0.0180(7) 1.2415(2) 0.0346(11) Uani 1 1 d U
H53A H 0.4250 -0.0926 1.2554 0.042 Uiso 1 1 calc R
C54 C 0.2932(7) 0.0599(7) 1.2763(2) 0.0358(11) Uani 1 1 d U
H54A H 0.3114 0.0371 1.3141 0.043 Uiso 1 1 calc R
C55 C 0.2008(7) 0.1695(7) 1.2577(3) 0.0368(11) Uani 1 1 d U
C56 C 0.1730(7) 0.2003(7) 1.2036(2) 0.0363(11) Uani 1 1 d U
H56A H 0.1066 0.2745 1.1905 0.044 Uiso 1 1 calc R
C57 C 0.2398(7) 0.1254(7) 1.1678(2) 0.0340(11) Uani 1 1 d U
H57A H 0.2226 0.1502 1.1300 0.041 Uiso 1 1 calc R
C58 C 0.1368(7) 0.2592(6) 1.2959(2) 0.0466(16) Uani 1 1 d U
H58A H 0.0760 0.3326 1.2754 0.070 Uiso 1 1 calc R
H58B H 0.2151 0.2769 1.3108 0.070 Uiso 1 1 calc R
H58C H 0.0786 0.2253 1.3260 0.070 Uiso 1 1 calc R
N1 N 0.3661(6) -0.4006(5) 0.56990(17) 0.0325(10) Uani 1 1 d U
N2 N 0.4049(5) -0.4575(5) 0.71679(18) 0.0306(8) Uani 1 1 d U
N3 N 0.6523(5) -0.4368(5) 0.93712(18) 0.0260(7) Uani 1 1 d U
N4 N 0.6400(5) -0.2003(5) 1.01026(18) 0.0273(8) Uani 1 1 d U
N5 N 0.3056(5) -0.0581(5) 0.97625(18) 0.0265(8) Uani 1 1 d U
N6 N 0.0796(5) 0.0152(5) 0.85964(18) 0.0247(7) Uani 1 1 d U
N7 N 0.0956(5) 0.2744(5) 0.60344(18) 0.0275(8) Uani 1 1 d U
N8 N 0.2963(6) 0.4368(5) 0.49686(19) 0.0302(9) Uani 1 1 d U
O1 O 0.6444(5) -0.4844(4) 0.68864(15) 0.0387(12) Uani 1 1 d U
O2 O 0.1919(5) -0.4494(4) 0.76912(15) 0.0429(13) Uani 1 1 d U
O3 O 0.4091(4) -0.3920(4) 0.96215(13) 0.0291(11) Uani 1 1 d U
O4 O 0.8732(4) -0.4949(4) 0.89217(14) 0.0316(10) Uani 1 1 d U
O5 O 0.0205(5) 0.2094(4) 0.87366(14) 0.0340(11) Uani 1 1 d U
O6 O 0.1296(4) -0.1505(4) 0.82065(14) 0.0318(11) Uani 1 1 d U
O7 O 0.1211(5) 0.0863(4) 0.58852(15) 0.0351(11) Uani 1 1 d U
O8 O 0.0632(5) 0.4357(4) 0.64446(15) 0.0359(11) Uani 1 1 d U
O9 O 0.6529(5) 0.2552(4) 0.65699(15) 0.0472(12) Uani 1 1 d U
O10 O 0.5611(5) 0.3464(4) 0.56859(15) 0.0399(9) Uani 1 1 d U
O11 O 0.8154(5) 0.2553(4) 0.57597(15) 0.0440(11) Uani 1 1 d U
O12 O 0.3160(5) -0.1605(4) 1.14367(15) 0.0379(10) Uani 1 1 d U
O13 O 0.4151(4) -0.0090(4) 1.08793(14) 0.0355(8) Uani 1 1 d U
O14 O 0.5556(5) -0.1520(4) 1.15976(14) 0.0394(11) Uani 1 1 d U
S1 S 0.6735(2) 0.25431(19) 0.59856(7) 0.0385(5) Uani 1 1 d U
S2 S 0.4118(2) -0.08691(18) 1.14168(6) 0.0330(5) Uani 1 1 d U
C15 C 0.5114(7) -0.4446(6) 0.9364(2) 0.0253(8) Uani 1 1 d U

loop_
_atom_site_aniso_label
_atom_site_aniso_U_11
_atom_site_aniso_U_22
_atom_site_aniso_U_33
_atom_site_aniso_U_23
_atom_site_aniso_U_13
_atom_site_aniso_U_12
Cd1 0.0303(5) 0.0307(6) 0.0214(4) 0.0008(4) -0.0043(3) -0.0140(4)
Cd2 0.0493(6) 0.0586(7) 0.0230(4) -0.0053(4) 0.0027(4) -0.0365(5)
C1 0.0311(17) 0.044(2) 0.0232(13) -0.0040(14) -0.0050(13) -0.0154(16)
C2 0.032(2) 0.045(2) 0.0224(15) -0.0043(16) -0.0058(16) -0.0171(18)
C3 0.035(2) 0.047(2) 0.0268(17) -0.0009(18) -0.0055(17) -0.0158(18)
C4 0.035(2) 0.048(2) 0.0283(18) -0.0010(17) -0.0057(17) -0.0120(18)
C5 0.033(2) 0.047(2) 0.0269(16) -0.0020(17) -0.0045(16) -0.0128(17)
C6 0.0291(14) 0.0417(19) 0.0232(13) -0.0038(14) -0.0038(12) -0.0116(17)
C7 0.0279(14) 0.0356(16) 0.0214(12) -0.0033(12) -0.0036(11) -0.0130(14)
C8 0.0288(14) 0.0354(16) 0.0211(13) -0.0059(12) -0.0031(11) -0.0106(14)
C9 0.0305(15) 0.0414(18) 0.0212(13) -0.0073(14) -0.0016(11) -0.0118(16)
C10 0.0267(14) 0.0336(17) 0.0206(14) -0.0021(12) -0.0023(11) -0.0107(14)
C11 0.0281(18) 0.0325(17) 0.0199(17) -0.0028(14) -0.0040(15) -0.0099(15)
C12 0.0277(18) 0.0327(17) 0.0182(17) -0.0021(14) -0.0044(15) -0.0119(16)
C13 0.0261(15) 0.0338(17) 0.0200(13) -0.0032(13) -0.0022(12) -0.0107(14)
C14 0.0261(14) 0.0322(16) 0.0195(13) -0.0009(11) -0.0027(11) -0.0121(14)
C16 0.0254(15) 0.0329(17) 0.0220(15) -0.0019(12) -0.0043(13) -0.0096(15)
C17 0.0255(14) 0.0325(16) 0.0209(13) -0.0018(11) -0.0037(12) -0.0102(14)
C18 0.0264(16) 0.0330(15) 0.0211(15) -0.0010(12) -0.0023(12) -0.0124(14)
C19 0.0274(18) 0.0332(15) 0.0213(18) -0.0007(14) -0.0043(15) -0.0118(15)
C20 0.029(2) 0.0340(18) 0.0216(19) -0.0012(16) -0.0054(14) -0.0132(15)
C21 0.028(2) 0.0347(19) 0.0222(19) -0.0003(16) -0.0042(15) -0.0120(16)
C22 0.0260(19) 0.0330(18) 0.0226(18) -0.0008(15) -0.0022(14) -0.0120(16)
C23 0.0282(16) 0.0292(18) 0.0204(13) -0.0016(13) -0.0011(12) -0.0133(15)
C24 0.0275(17) 0.028(2) 0.0210(16) -0.0001(15) -0.0015(13) -0.0128(15)
C25 0.0304(19) 0.031(2) 0.0239(17) 0.0031(16) -0.0034(15) -0.0149(15)
C26 0.0301(19) 0.031(2) 0.0245(17) 0.0023(16) -0.0025(16) -0.0153(16)
C27 0.0299(19) 0.031(2) 0.0231(16) -0.0008(15) -0.0015(15) -0.0149(16)
C28 0.0260(17) 0.0304(16) 0.0202(13) -0.0008(13) -0.0003(14) -0.0145(16)
C29 0.0257(15) 0.0323(15) 0.0190(12) -0.0015(12) -0.0013(12) -0.0140(14)
C30 0.0273(15) 0.0323(15) 0.0193(12) -0.0012(11) 0.0003(12) -0.0131(14)
C31 0.0282(16) 0.0318(16) 0.0193(13) -0.0019(12) 0.0001(14) -0.0134(16)
C32 0.0264(15) 0.0338(16) 0.0186(12) -0.0022(12) -0.0012(12) -0.0140(14)
C33 0.0269(16) 0.0345(19) 0.0184(16) -0.0023(16) -0.0006(13) -0.0146(16)
C34 0.0278(15) 0.0340(19) 0.0179(16) -0.0019(16) -0.0009(14) -0.0155(16)
C35 0.0282(15) 0.0331(16) 0.0185(12) -0.0020(12) -0.0013(13) -0.0145(14)
C36 0.0272(15) 0.0354(16) 0.0183(12) -0.0008(12) -0.0025(12) -0.0152(14)
C37 0.0301(17) 0.0362(17) 0.0189(13) -0.0024(12) -0.0028(14) -0.0153(16)
C38 0.0323(17) 0.0349(17) 0.0190(13) 0.0000(13) -0.0036(14) -0.0151(16)
C39 0.0280(15) 0.0354(15) 0.0184(12) -0.0007(12) -0.0025(12) -0.0132(14)
C40 0.0324(17) 0.0369(19) 0.0184(12) -0.0018(14) -0.0026(13) -0.0167(14)
C41 0.0343(19) 0.039(2) 0.0184(15) -0.0027(17) -0.0028(15) -0.0163(17)
C42 0.036(2) 0.040(2) 0.0182(15) -0.0020(17) -0.0041(16) -0.0158(17)
C43 0.036(2) 0.039(2) 0.0189(16) -0.0011(17) -0.0019(15) -0.0165(17)
C44 0.0339(18) 0.038(2) 0.0189(15) -0.0015(16) -0.0019(15) -0.0182(15)
C45 0.034(2) 0.0468(19) 0.057(2) -0.0131(17) -0.002(2) -0.0152(17)
C46 0.035(2) 0.046(2) 0.059(2) -0.0115(19) -0.001(2) -0.0154(18)
C47 0.036(2) 0.048(2) 0.063(2) -0.012(2) -0.001(2) -0.0161(18)
C48 0.040(2) 0.049(2) 0.067(2) -0.0173(19) -0.002(2) -0.016(2)
C49 0.041(2) 0.050(2) 0.066(2) -0.0187(19) 0.000(2) -0.014(2)
C50 0.038(2) 0.048(2) 0.062(2) -0.0150(18) 0.000(2) -0.0155(19)
C51 0.050(4) 0.056(4) 0.090(4) -0.027(3) -0.005(3) -0.019(3)
C52 0.027(2) 0.046(2) 0.0282(15) -0.0039(15) -0.0007(17) -0.0197(16)
C53 0.029(2) 0.049(2) 0.0299(16) -0.0059(16) -0.0021(18) -0.0174(18)
C54 0.030(2) 0.050(2) 0.0313(17) -0.0069(16) -0.0009(18) -0.0176(19)
C55 0.029(2) 0.050(2) 0.0340(18) -0.0072(16) 0.0016(18) -0.0169(18)
C56 0.028(2) 0.048(2) 0.0341(18) -0.0033(16) 0.0017(18) -0.0172(18)
C57 0.028(2) 0.046(2) 0.0311(17) -0.0028(16) 0.0000(18) -0.0199(17)
C58 0.038(3) 0.058(3) 0.045(3) -0.016(2) 0.004(3) -0.013(3)
N1 0.032(2) 0.046(2) 0.0235(15) -0.0031(17) -0.0058(16) -0.0178(18)
N2 0.0303(14) 0.0421(18) 0.0213(12) -0.0054(13) -0.0038(11) -0.0124(15)
N3 0.0257(14) 0.0325(15) 0.0207(14) -0.0004(11) -0.0024(12) -0.0120(14)
N4 0.0288(17) 0.0326(15) 0.0218(18) 0.0004(13) -0.0056(14) -0.0130(14)
N5 0.0276(16) 0.030(2) 0.0230(16) 0.0029(15) -0.0024(13) -0.0139(14)
N6 0.0264(15) 0.0308(15) 0.0188(12) -0.0013(12) 0.0000(12) -0.0138(15)
N7 0.0308(15) 0.0361(16) 0.0181(12) -0.0007(12) -0.0023(12) -0.0159(14)
N8 0.0353(18) 0.039(2) 0.0196(16) -0.0011(16) -0.0010(13) -0.0191(15)
O1 0.038(2) 0.057(3) 0.0253(18) -0.012(2) 0.0071(17) -0.020(2)
O2 0.0284(17) 0.065(3) 0.031(2) -0.003(2) -0.0038(16) -0.009(2)
O3 0.0256(19) 0.043(3) 0.022(2) -0.0065(17) -0.0011(17) -0.014(2)
O4 0.0231(18) 0.040(3) 0.034(2) -0.0120(19) -0.0045(17) -0.007(2)
O5 0.047(3) 0.033(2) 0.0230(19) -0.0041(16) -0.0023(19) -0.013(2)
O6 0.040(3) 0.0300(19) 0.028(2) -0.0019(16) -0.0053(19) -0.013(2)
O7 0.040(3) 0.038(2) 0.0262(19) -0.0073(16) 0.0017(19) -0.010(2)
O8 0.052(3) 0.033(2) 0.024(2) -0.0009(17) -0.0042(19) -0.017(2)
O9 0.055(3) 0.060(3) 0.0335(15) -0.0073(17) -0.0035(16) -0.026(2)
O10 0.0388(17) 0.0486(18) 0.0371(16) -0.0038(14) -0.0075(13) -0.0203(16)
O11 0.0393(17) 0.053(3) 0.040(2) 0.005(2) -0.0019(17) -0.0227(19)
O12 0.043(2) 0.048(3) 0.030(2) -0.0061(17) 0.0000(18) -0.0258(18)
O13 0.0393(18) 0.0444(19) 0.0224(11) -0.0002(11) 0.0008(12) -0.0166(15)
O14 0.0339(18) 0.048(3) 0.033(2) 0.0008(18) -0.0041(16) -0.0124(17)
S1 0.0355(11) 0.0487(13) 0.0354(10) -0.0062(9) -0.0055(8) -0.0177(10)
S2 0.0332(11) 0.0437(13) 0.0235(8) 0.0018(8) -0.0018(8) -0.0184(9)
C15 0.0259(15) 0.0318(17) 0.0194(15) -0.0005(12) -0.0032(13) -0.0121(15)

loop_
_atom_type_symbol
_atom_type_description
_atom_type_scat_dispersion_real
_atom_type_scat_dispersion_imag
_atom_type_scat_source
C C 0.0033 0.0016 'International Tables Vol C Tables 4.2.6.8 and 6.1.1.4'
H H 0.0000 0.0000 'International Tables Vol C Tables 4.2.6.8 and 6.1.1.4'
N N 0.0061 0.0033 'International Tables Vol C Tables 4.2.6.8 and 6.1.1.4'
O O 0.0106 0.0060 'International Tables Vol C Tables 4.2.6.8 and 6.1.1.4'
S S 0.1246 0.1234 'International Tables Vol C Tables 4.2.6.8 and 6.1.1.4'
Cd Cd -0.8075 1.2024 'International Tables Vol C Tables 4.2.6.8 and 6.1.1.4'

loop_
_geom_angle_atom_site_label_1
_geom_angle_atom_site_label_2
_geom_angle_atom_site_label_3
_geom_angle
_geom_angle_site_symmetry_1
_geom_angle_site_symmetry_3
O13 Cd1 O13 180.000(1) 2_657 .
O13 Cd1 N4 83.99(15) 2_657 .
O13 Cd1 N4 96.01(15) . .
O13 Cd1 N4 96.01(15) 2_657 2_657
O13 Cd1 N4 83.99(15) . 2_657
N4 Cd1 N4 180.000(2) . 2_657
O13 Cd1 N5 87.93(16) 2_657 .
O13 Cd1 N5 92.07(16) . .
N4 Cd1 N5 88.71(19) . .
N4 Cd1 N5 91.29(19) 2_657 .
O13 Cd1 N5 92.07(16) 2_657 2_657
O13 Cd1 N5 87.93(16) . 2_657
N4 Cd1 N5 91.29(19) . 2_657
N4 Cd1 N5 88.71(19) 2_657 2_657
N5 Cd1 N5 180.000(1) . 2_657
O10 Cd2 O10 180.000(1) 2_666 .
O10 Cd2 N8 85.81(17) 2_666 2_666
O10 Cd2 N8 94.19(17) . 2_666
O10 Cd2 N8 94.19(17) 2_666 .
O10 Cd2 N8 85.81(17) . .
N8 Cd2 N8 180.0(2) 2_666 .
O10 Cd2 N1 83.72(17) 2_666 2_656
O10 Cd2 N1 96.28(17) . 2_656
N8 Cd2 N1 85.56(19) 2_666 2_656
N8 Cd2 N1 94.44(19) . 2_656
O10 Cd2 N1 96.28(17) 2_666 1_565
O10 Cd2 N1 83.72(17) . 1_565
N8 Cd2 N1 94.44(19) 2_666 1_565
N8 Cd2 N1 85.56(19) . 1_565
N1 Cd2 N1 180.000(1) 2_656 1_565
C5 C1 C2 120.7(6) . .
C5 C1 N2 123.8(6) . .
C2 C1 N2 115.4(6) . .
N1 C2 C1 120.3(6) . .
N1 C2 H2A 119.9 . .
C1 C2 H2A 119.9 . .
N1 C3 C4 124.4(6) . .
N1 C3 H3A 117.8 . .
C4 C3 H3A 117.8 . .
C5 C4 C3 117.1(7) . .
C5 C4 H4A 121.5 . .
C3 C4 H4A 121.5 . .
C1 C5 C4 119.2(6) . .
C1 C5 H5A 120.4 . .
C4 C5 H5A 120.4 . .
O2 C6 N2 125.4(6) . .
O2 C6 C7 128.6(5) . .
N2 C6 C7 105.9(5) . .
C8 C7 C6 106.0(4) . .
C8 C7 C10 109.2(6) . .
C6 C7 C10 109.9(5) . .
C8 C7 H7A 110.5 . .
C6 C7 H7A 110.5 . .
C10 C7 H7A 110.5 . .
C9 C8 C7 105.4(5) . .
C9 C8 C13 110.7(5) . .
C7 C8 C13 110.7(5) . .
C9 C8 H8A 110.0 . .
C7 C8 H8A 110.0 . .
C13 C8 H8A 110.0 . .
O1 C9 N2 125.1(5) . .
O1 C9 C8 126.1(6) . .
N2 C9 C8 108.7(5) . .
C11 C10 C14 107.8(6) . .
C11 C10 C7 108.0(5) . .
C14 C10 C7 105.9(5) . .
C11 C10 H10A 111.6 . .
C14 C10 H10A 111.6 . .
C7 C10 H10A 111.6 . .
C12 C11 C10 114.7(6) . .
C12 C11 H11 122.6 . .
C10 C11 H11 122.6 . .
C11 C12 C13 116.1(6) . .
C11 C12 H12 121.9 . .
C13 C12 H12 121.9 . .
C12 C13 C17 109.1(5) . .
C12 C13 C8 105.3(5) . .
C17 C13 C8 106.0(5) . .
C12 C13 H13A 112.0 . .
C17 C13 H13A 112.0 . .
C8 C13 H13A 112.0 . .
C10 C14 C15 110.2(6) . .
C10 C14 C17 110.8(4) . .
C15 C14 C17 104.5(6) . .
C10 C14 H14A 110.4 . .
C15 C14 H14A 110.4 . .
C17 C14 H14A 110.4 . .
O4 C16 N3 122.9(7) . .
O4 C16 C17 129.0(6) . .
N3 C16 C17 107.9(6) . .
C16 C17 C13 111.3(5) . .
C16 C17 C14 105.5(5) . .
C13 C17 C14 108.7(5) . .
C16 C17 H17A 110.4 . .
C13 C17 H17A 110.4 . .
C14 C17 H17A 110.4 . .
C19 C18 C22 118.8(7) . .
C19 C18 N3 119.8(6) . .
C22 C18 N3 121.3(7) . .
N4 C19 C18 122.9(6) . .
N4 C19 H19A 118.6 . .
C18 C19 H19A 118.6 . .
N4 C20 C21 123.2(7) . .
N4 C20 H20A 118.4 . .
C21 C20 H20A 118.4 . .
C22 C21 C20 119.4(6) . .
C22 C21 H21A 120.3 . .
C20 C21 H21A 120.3 . .
C21 C22 C18 118.0(7) . .
C21 C22 H22A 121.0 . .
C18 C22 H22A 121.0 . .
C24 C23 C27 121.1(6) . .
C24 C23 N6 119.9(6) . .
C27 C23 N6 119.0(6) . .
N5 C24 C23 122.5(6) . .
N5 C24 H24A 118.8 . .
C23 C24 H24A 118.8 . .
N5 C25 C26 122.7(6) . .
N5 C25 H25A 118.7 . .
C26 C25 H25A 118.7 . .
C25 C26 C27 119.5(6) . .
C25 C26 H26A 120.2 . .
C27 C26 H26A 120.2 . .
C23 C27 C26 116.1(6) . .
C23 C27 H27A 122.0 . .
C26 C27 H27A 122.0 . .
O6 C28 N6 123.7(6) . .
O6 C28 C29 127.6(6) . .
N6 C28 C29 108.7(6) . .
C28 C29 C30 104.8(5) . .
C28 C29 C32 113.3(5) . .
C30 C29 C32 109.3(5) . .
C28 C29 H29A 109.8 . .
C30 C29 H29A 109.8 . .
C32 C29 H29A 109.8 . .
C29 C30 C31 105.4(5) . .
C29 C30 C35 111.8(5) . .
C31 C30 C35 112.5(6) . .
C29 C30 H30A 109.0 . .
C31 C30 H30A 109.0 . .
C35 C30 H30A 109.0 . .
O5 C31 N6 125.8(6) . .
O5 C31 C30 126.4(6) . .
N6 C31 C30 107.8(6) . .
C33 C32 C29 108.9(5) . .
C33 C32 C36 110.6(5) . .
C29 C32 C36 104.2(5) . .
C33 C32 H32A 111.0 . .
C29 C32 H32A 111.0 . .
C36 C32 H32A 111.0 . .
C34 C33 C32 116.0(6) . .
C34 C33 H33A 122.0 . .
C32 C33 H33A 122.0 . .
C33 C34 C35 113.5(7) . .
C33 C34 H34 123.2 . .
C35 C34 H34 123.2 . .
C34 C35 C30 107.1(5) . .
C34 C35 C39 107.9(5) . .
C30 C35 C39 102.9(5) . .
C34 C35 H35A 112.8 . .
C30 C35 H35A 112.8 . .
C39 C35 H35A 112.8 . .
C37 C36 C39 104.6(5) . .
C37 C36 C32 113.3(5) . .
C39 C36 C32 108.7(5) . .
C37 C36 H36A 110.0 . .
C39 C36 H36A 110.0 . .
C32 C36 H36A 110.0 . .
O7 C37 N7 123.8(6) . .
O7 C37 C36 127.9(7) . .
N7 C37 C36 108.2(6) . .
O8 C38 N7 124.6(6) . .
O8 C38 C39 129.1(6) . .
N7 C38 C39 106.3(6) . .
C38 C39 C36 107.0(5) . .
C38 C39 C35 110.2(6) . .
C36 C39 C35 111.3(5) . .
C38 C39 H39A 109.4 . .
C36 C39 H39A 109.4 . .
C35 C39 H39A 109.4 . .
C41 C40 C44 119.8(6) . .
C41 C40 N7 121.5(6) . .
C44 C40 N7 118.7(6) . .
C40 C41 C42 118.4(7) . .
C40 C41 H41A 120.8 . .
C42 C41 H41A 120.8 . .
C43 C42 C41 118.3(6) . .
C43 C42 H42A 120.8 . .
C41 C42 H42A 120.8 . .
N8 C43 C42 124.5(6) . .
N8 C43 H43A 117.7 . .
C42 C43 H43A 117.7 . .
N8 C44 C40 122.9(6) . .
N8 C44 H44A 118.5 . .
C40 C44 H44A 118.5 . .
C46 C45 C50 118.6(8) . .
C46 C45 S1 119.7(6) . .
C50 C45 S1 121.7(6) . .
C45 C46 C47 121.1(8) . .
C45 C46 H46A 119.4 . .
C47 C46 H46A 119.4 . .
C48 C47 C46 120.9(8) . .
C48 C47 H47A 119.5 . .
C46 C47 H47A 119.5 . .
C47 C48 C49 119.5(9) . .
C47 C48 C51 120.9(8) . .
C49 C48 C51 119.4(8) . .
C48 C49 C50 120.4(8) . .
C48 C49 H49A 119.8 . .
C50 C49 H49A 119.8 . .
C49 C50 C45 119.1(8) . .
C49 C50 H50A 120.5 . .
C45 C50 H50A 120.5 . .
C48 C51 H51A 109.5 . .
C48 C51 H51B 109.5 . .
H51A C51 H51B 109.5 . .
C48 C51 H51C 109.5 . .
H51A C51 H51C 109.5 . .
H51B C51 H51C 109.5 . .
C53 C52 C57 117.7(7) . .
C53 C52 S2 121.4(5) . .
C57 C52 S2 120.9(5) . .
C54 C53 C52 120.2(7) . .
C54 C53 H53A 119.9 . .
C52 C53 H53A 119.9 . .
C55 C54 C53 121.6(6) . .
C55 C54 H54A 119.2 . .
C53 C54 H54A 119.2 . .
C56 C55 C54 118.7(7) . .
C56 C55 C58 120.2(6) . .
C54 C55 C58 121.0(6) . .
C55 C56 C57 121.0(7) . .
C55 C56 H56A 119.5 . .
C57 C56 H56A 119.5 . .
C56 C57 C52 120.7(6) . .
C56 C57 H57A 119.7 . .
C52 C57 H57A 119.7 . .
C55 C58 H58A 109.5 . .
C55 C58 H58B 109.5 . .
H58A C58 H58B 109.5 . .
C55 C58 H58C 109.5 . .
H58A C58 H58C 109.5 . .
H58B C58 H58C 109.5 . .
C3 N1 C2 118.4(6) . .
C3 N1 Cd2 127.2(4) . 1_545
C2 N1 Cd2 114.3(4) . 1_545
C9 N2 C6 113.9(5) . .
C9 N2 C1 122.8(5) . .
C6 N2 C1 123.3(5) . .
C15 N3 C16 113.3(6) . .
C15 N3 C18 122.5(5) . .
C16 N3 C18 124.2(6) . .
C20 N4 C19 117.8(6) . .
C20 N4 Cd1 127.5(5) . .
C19 N4 Cd1 114.6(4) . .
C25 N5 C24 117.9(6) . .
C25 N5 Cd1 121.8(4) . .
C24 N5 Cd1 120.2(4) . .
C31 N6 C28 112.9(5) . .
C31 N6 C23 121.3(6) . .
C28 N6 C23 125.7(6) . .
C37 N7 C38 113.3(5) . .
C37 N7 C40 125.1(6) . .
C38 N7 C40 121.5(6) . .
C43 N8 C44 116.0(6) . .
C43 N8 Cd2 128.7(4) . .
C44 N8 Cd2 115.0(4) . .
S1 O10 Cd2 148.8(3) . .
S2 O13 Cd1 145.2(3) . .
O11 S1 O10 112.9(2) . .
O11 S1 O9 114.0(3) . .
O10 S1 O9 111.3(3) . .
O11 S1 C45 107.8(3) . .
O10 S1 C45 102.6(3) . .
O9 S1 C45 107.4(3) . .
O12 S2 O14 114.5(3) . .
O12 S2 O13 111.4(3) . .
O14 S2 O13 112.5(2) . .
O12 S2 C52 106.8(3) . .
O14 S2 C52 106.8(3) . .
O13 S2 C52 103.9(3) . .
O3 C15 N3 124.1(7) . .
O3 C15 C14 127.3(7) . .
N3 C15 C14 108.5(5) . .

loop_
_geom_bond_atom_site_label_1
_geom_bond_atom_site_label_2
_geom_bond_distance
_geom_bond_site_symmetry_2
Cd1 O13 2.255(3) 2_657
Cd1 O13 2.255(3) .
Cd1 N4 2.361(5) .
Cd1 N4 2.361(5) 2_657
Cd1 N5 2.377(6) .
Cd1 N5 2.377(6) 2_657
Cd2 O10 2.226(4) 2_666
Cd2 O10 2.226(4) .
Cd2 N8 2.339(6) 2_666
Cd2 N8 2.339(6) .
Cd2 N1 2.372(5) 2_656
Cd2 N1 2.372(5) 1_565
C1 C5 1.365(8) .
C1 C2 1.401(8) .
C1 N2 1.423(7) .
C2 N1 1.356(6) .
C2 H2A 0.9500 .
C3 N1 1.329(7) .
C3 C4 1.393(8) .
C3 H3A 0.9500 .
C4 C5 1.394(7) .
C4 H4A 0.9500 .
C5 H5A 0.9500 .
C6 O2 1.174(7) .
C6 N2 1.420(7) .
C6 C7 1.544(8) .
C7 C8 1.520(8) .
C7 C10 1.572(9) .
C7 H7A 1.0000 .
C8 C9 1.514(7) .
C8 C13 1.552(9) .
C8 H8A 1.0000 .
C9 O1 1.210(6) .
C9 N2 1.382(7) .
C10 C11 1.493(8) .
C10 C14 1.504(7) .
C10 H10A 1.0000 .
C11 C12 1.301(7) .
C11 H11 0.9500 .
C12 C13 1.506(8) .
C12 H12 0.9500 .
C13 C17 1.530(7) .
C13 H13A 1.0000 .
C14 C15 1.515(9) .
C14 C17 1.563(7) .
C14 H14A 1.0000 .
C16 O4 1.197(7) .
C16 N3 1.409(7) .
C16 C17 1.511(9) .
C17 H17A 1.0000 .
C18 C19 1.381(9) .
C18 C22 1.397(8) .
C18 N3 1.419(8) .
C19 N4 1.331(8) .
C19 H19A 0.9500 .
C20 N4 1.332(7) .
C20 C21 1.374(8) .
C20 H20A 0.9500 .
C21 C22 1.375(9) .
C21 H21A 0.9500 .
C22 H22A 0.9500 .
C23 C24 1.364(9) .
C23 C27 1.392(8) .
C23 N6 1.430(7) .
C24 N5 1.343(6) .
C24 H24A 0.9500 .
C25 N5 1.342(7) .
C25 C26 1.383(9) .
C25 H25A 0.9500 .
C26 C27 1.409(7) .
C26 H26A 0.9500 .
C27 H27A 0.9500 .
C28 O6 1.215(7) .
C28 N6 1.391(8) .
C28 C29 1.506(7) .
C29 C30 1.520(8) .
C29 C32 1.539(7) .
C29 H29A 1.0000 .
C30 C31 1.524(8) .
C30 C35 1.557(8) .
C30 H30A 1.0000 .
C31 O5 1.224(8) .
C31 N6 1.383(8) .
C32 C33 1.467(8) .
C32 C36 1.552(7) .
C32 H32A 1.0000 .
C33 C34 1.354(9) .
C33 H33A 0.9500 .
C34 C35 1.519(7) .
C34 H34 0.9500 .
C35 C39 1.577(8) .
C35 H35A 1.0000 .
C36 C37 1.510(7) .
C36 C39 1.533(8) .
C36 H36A 1.0000 .
C37 O7 1.201(8) .
C37 N7 1.406(9) .
C38 O8 1.185(8) .
C38 N7 1.417(8) .
C38 C39 1.509(8) .
C39 H39A 1.0000 .
C40 C41 1.365(8) .
C40 C44 1.371(9) .
C40 N7 1.436(6) .
C41 C42 1.384(7) .
C41 H41A 0.9500 .
C42 C43 1.373(9) .
C42 H42A 0.9500 .
C43 N8 1.331(8) .
C43 H43A 0.9500 .
C44 N8 1.356(6) .
C44 H44A 0.9500 .
C45 C46 1.379(9) .
C45 C50 1.404(9) .
C45 S1 1.743(9) .
C46 C47 1.383(10) .
C46 H46A 0.9500 .
C47 C48 1.351(10) .
C47 H47A 0.9500 .
C48 C49 1.390(10) .
C48 C51 1.539(11) .
C49 C50 1.400(10) .
C49 H49A 0.9500 .
C50 H50A 0.9500 .
C51 H51A 0.9800 .
C51 H51B 0.9800 .
C51 H51C 0.9800 .
C52 C53 1.385(7) .
C52 C57 1.410(8) .
C52 S2 1.760(7) .
C53 C54 1.383(9) .
C53 H53A 0.9500 .
C54 C55 1.376(8) .
C54 H54A 0.9500 .
C55 C56 1.366(8) .
C55 C58 1.539(9) .
C56 C57 1.378(9) .
C56 H56A 0.9500 .
C57 H57A 0.9500 .
C58 H58A 0.9800 .
C58 H58B 0.9800 .
C58 H58C 0.9800 .
N1 Cd2 2.372(5) 1_545
N3 C15 1.404(8) .
O3 C15 1.206(6) .
O9 S1 1.458(4) .
O10 S1 1.451(4) .
O11 S1 1.432(4) .
O12 S2 1.452(5) .
O13 S2 1.472(4) .
O14 S2 1.458(4) .

loop_
_geom_torsion_atom_site_label_1
_geom_torsion_atom_site_label_2
_geom_torsion_atom_site_label_3
_geom_torsion_atom_site_label_4
_geom_torsion
_geom_torsion_site_symmetry_1
_geom_torsion_site_symmetry_4
C5 C1 C2 N1 -1.3(11) . .
N2 C1 C2 N1 -179.0(6) . .
N1 C3 C4 C5 -2.0(11) . .
C2 C1 C5 C4 0.6(11) . .
N2 C1 C5 C4 178.1(6) . .
C3 C4 C5 C1 1.0(10) . .
O2 C6 C7 C8 -179.6(8) . .
N2 C6 C7 C8 -2.8(8) . .
O2 C6 C7 C10 -61.7(11) . .
N2 C6 C7 C10 115.2(6) . .
C6 C7 C8 C9 3.0(8) . .
C10 C7 C8 C9 -115.4(6) . .
C6 C7 C8 C13 122.8(6) . .
C10 C7 C8 C13 4.4(7) . .
C7 C8 C9 O1 174.3(7) . .
C13 C8 C9 O1 54.5(9) . .
C7 C8 C9 N2 -2.3(8) . .
C13 C8 C9 N2 -122.0(6) . .
C8 C7 C10 C11 51.3(6) . .
C6 C7 C10 C11 -64.6(7) . .
C8 C7 C10 C14 -63.9(6) . .
C6 C7 C10 C14 -179.8(5) . .
C14 C10 C11 C12 57.3(7) . .
C7 C10 C11 C12 -56.8(7) . .
C10 C11 C12 C13 -0.1(8) . .
C11 C12 C13 C17 -55.4(8) . .
C11 C12 C13 C8 58.0(6) . .
C9 C8 C13 C12 59.7(6) . .
C7 C8 C13 C12 -56.9(6) . .
C9 C8 C13 C17 175.3(5) . .
C7 C8 C13 C17 58.7(7) . .
C11 C10 C14 C15 58.4(7) . .
C7 C10 C14 C15 173.9(5) . .
C11 C10 C14 C17 -56.7(7) . .
C7 C10 C14 C17 58.7(7) . .
O4 C16 C17 C13 -60.6(9) . .
N3 C16 C17 C13 114.1(5) . .
O4 C16 C17 C14 -178.3(6) . .
N3 C16 C17 C14 -3.6(6) . .
C12 C13 C17 C16 -66.4(7) . .
C8 C13 C17 C16 -179.4(5) . .
C12 C13 C17 C14 49.4(7) . .
C8 C13 C17 C14 -63.6(7) . .
C10 C14 C17 C16 123.7(6) . .
C15 C14 C17 C16 5.0(6) . .
C10 C14 C17 C13 4.2(8) . .
C15 C14 C17 C13 -114.5(6) . .
C22 C18 C19 N4 -1.6(9) . .
N3 C18 C19 N4 174.8(5) . .
N4 C20 C21 C22 0.1(9) . .
C20 C21 C22 C18 -0.3(9) . .
C19 C18 C22 C21 1.1(9) . .
N3 C18 C22 C21 -175.3(5) . .
C27 C23 C24 N5 -4.0(10) . .
N6 C23 C24 N5 174.7(5) . .
N5 C25 C26 C27 -4.3(10) . .
C24 C23 C27 C26 1.5(9) . .
N6 C23 C27 C26 -177.2(5) . .
C25 C26 C27 C23 2.4(9) . .
O6 C28 C29 C30 -176.4(6) . .
N6 C28 C29 C30 4.3(7) . .
O6 C28 C29 C32 -57.3(10) . .
N6 C28 C29 C32 123.4(6) . .
C28 C29 C30 C31 -2.3(7) . .
C32 C29 C30 C31 -124.1(5) . .
C28 C29 C30 C35 120.2(5) . .
C32 C29 C30 C35 -1.5(7) . .
C29 C30 C31 O5 179.3(7) . .
C35 C30 C31 O5 57.2(9) . .
C29 C30 C31 N6 -0.4(7) . .
C35 C30 C31 N6 -122.4(6) . .
C28 C29 C32 C33 -61.4(8) . .
C30 C29 C32 C33 55.1(7) . .
C28 C29 C32 C36 -179.4(6) . .
C30 C29 C32 C36 -62.9(7) . .
C29 C32 C33 C34 -56.1(7) . .
C36 C32 C33 C34 57.9(7) . .
C32 C33 C34 C35 -1.9(7) . .
C33 C34 C35 C30 56.3(6) . .
C33 C34 C35 C39 -53.9(6) . .
C29 C30 C35 C34 -52.2(7) . .
C31 C30 C35 C34 66.2(7) . .
C29 C30 C35 C39 61.4(6) . .
C31 C30 C35 C39 179.8(5) . .
C33 C32 C36 C37 64.3(8) . .
C29 C32 C36 C37 -178.8(6) . .
C33 C32 C36 C39 -51.6(6) . .
C29 C32 C36 C39 65.3(7) . .
C39 C36 C37 O7 -179.5(7) . .
C32 C36 C37 O7 62.2(10) . .
C39 C36 C37 N7 -0.3(7) . .
C32 C36 C37 N7 -118.6(6) . .
O8 C38 C39 C36 -175.0(8) . .
N7 C38 C39 C36 7.2(7) . .
O8 C38 C39 C35 -53.9(10) . .
N7 C38 C39 C35 128.3(6) . .
C37 C36 C39 C38 -4.2(7) . .
C32 C36 C39 C38 117.2(5) . .
C37 C36 C39 C35 -124.7(5) . .
C32 C36 C39 C35 -3.3(7) . .
C34 C35 C39 C38 -63.9(7) . .
C30 C35 C39 C38 -176.9(5) . .
C34 C35 C39 C36 54.7(7) . .
C30 C35 C39 C36 -58.3(6) . .
C44 C40 C41 C42 -2.1(10) . .
N7 C40 C41 C42 177.0(5) . .
C40 C41 C42 C43 0.0(9) . .
C41 C42 C43 N8 1.9(11) . .
C41 C40 C44 N8 2.6(11) . .
N7 C40 C44 N8 -176.5(5) . .
C50 C45 C46 C47 -4.1(11) . .
S1 C45 C46 C47 173.5(5) . .
C45 C46 C47 C48 2.4(11) . .
C46 C47 C48 C49 -2.9(11) . .
C46 C47 C48 C51 -178.8(6) . .
C47 C48 C49 C50 5.3(11) . .
C51 C48 C49 C50 -178.8(6) . .
C48 C49 C50 C45 -7.0(11) . .
C46 C45 C50 C49 6.4(10) . .
S1 C45 C50 C49 -171.3(5) . .
C57 C52 C53 C54 1.9(10) . .
S2 C52 C53 C54 -177.7(5) . .
C52 C53 C54 C55 -1.2(11) . .
C53 C54 C55 C56 1.4(11) . .
C53 C54 C55 C58 -175.0(6) . .
C54 C55 C56 C57 -2.4(11) . .
C58 C55 C56 C57 174.0(6) . .
C55 C56 C57 C52 3.2(11) . .
C53 C52 C57 C56 -2.9(10) . .
S2 C52 C57 C56 176.7(5) . .
C4 C3 N1 C2 1.3(11) . .
C4 C3 N1 Cd2 -174.8(5) . 1_545
C1 C2 N1 C3 0.4(10) . .
C1 C2 N1 Cd2 176.9(5) . 1_545
O1 C9 N2 C6 -176.1(7) . .
C8 C9 N2 C6 0.5(8) . .
O1 C9 N2 C1 2.8(12) . .
C8 C9 N2 C1 179.4(6) . .
O2 C6 N2 C9 178.4(8) . .
C7 C6 N2 C9 1.4(8) . .
O2 C6 N2 C1 -0.4(12) . .
C7 C6 N2 C1 -177.4(6) . .
C5 C1 N2 C9 -131.7(8) . .
C2 C1 N2 C9 46.0(10) . .
C5 C1 N2 C6 47.0(10) . .
C2 C1 N2 C6 -135.3(7) . .
O4 C16 N3 C15 175.8(6) . .
C17 C16 N3 C15 0.6(7) . .
O4 C16 N3 C18 -5.9(10) . .
C17 C16 N3 C18 179.0(5) . .
C19 C18 N3 C15 -55.1(8) . .
C22 C18 N3 C15 121.2(6) . .
C19 C18 N3 C16 126.6(6) . .
C22 C18 N3 C16 -57.1(8) . .
C21 C20 N4 C19 -0.5(9) . .
C21 C20 N4 Cd1 -177.5(4) . .
C18 C19 N4 C20 1.3(9) . .
C18 C19 N4 Cd1 178.6(4) . .
O13 Cd1 N4 C20 125.6(5) 2_657 .
O13 Cd1 N4 C20 -54.4(5) . .
N4 Cd1 N4 C20 -113(100) 2_657 .
N5 Cd1 N4 C20 -146.4(5) . .
N5 Cd1 N4 C20 33.6(5) 2_657 .
O13 Cd1 N4 C19 -51.5(4) 2_657 .
O13 Cd1 N4 C19 128.5(4) . .
N4 Cd1 N4 C19 70(100) 2_657 .
N5 Cd1 N4 C19 36.6(4) . .
N5 Cd1 N4 C19 -143.4(4) 2_657 .
C26 C25 N5 C24 1.9(9) . .
C26 C25 N5 Cd1 178.2(5) . .
C23 C24 N5 C25 2.2(9) . .
C23 C24 N5 Cd1 -174.1(5) . .
O13 Cd1 N5 C25 151.6(5) 2_657 .
O13 Cd1 N5 C25 -28.4(5) . .
N4 Cd1 N5 C25 67.6(5) . .
N4 Cd1 N5 C25 -112.4(5) 2_657 .
N5 Cd1 N5 C25 -95(100) 2_657 .
O13 Cd1 N5 C24 -32.2(4) 2_657 .
O13 Cd1 N5 C24 147.8(4) . .
N4 Cd1 N5 C24 -116.3(4) . .
N4 Cd1 N5 C24 63.7(4) 2_657 .
N5 Cd1 N5 C24 81(100) 2_657 .
O5 C31 N6 C28 -176.4(7) . .
C30 C31 N6 C28 3.3(7) . .
O5 C31 N6 C23 0.3(10) . .
C30 C31 N6 C23 180.0(5) . .
O6 C28 N6 C31 175.8(6) . .
C29 C28 N6 C31 -4.9(7) . .
O6 C28 N6 C23 -0.7(10) . .
C29 C28 N6 C23 178.6(5) . .
C24 C23 N6 C31 -63.7(8) . .
C27 C23 N6 C31 115.1(7) . .
C24 C23 N6 C28 112.6(8) . .
C27 C23 N6 C28 -68.7(8) . .
O7 C37 N7 C38 -175.6(6) . .
C36 C37 N7 C38 5.1(7) . .
O7 C37 N7 C40 8.7(11) . .
C36 C37 N7 C40 -170.6(5) . .
O8 C38 N7 C37 174.3(7) . .
C39 C38 N7 C37 -7.8(7) . .
O8 C38 N7 C40 -9.8(11) . .
C39 C38 N7 C40 168.2(5) . .
C41 C40 N7 C37 53.0(9) . .
C44 C40 N7 C37 -127.9(7) . .
C41 C40 N7 C38 -122.4(7) . .
C44 C40 N7 C38 56.7(8) . .
C42 C43 N8 C44 -1.4(10) . .
C42 C43 N8 Cd2 171.8(5) . .
C40 C44 N8 C43 -0.8(9) . .
C40 C44 N8 Cd2 -175.0(5) . .
O10 Cd2 N8 C43 35.2(6) 2_666 .
O10 Cd2 N8 C43 -144.8(6) . .
N8 Cd2 N8 C43 135(100) 2_666 .
N1 Cd2 N8 C43 -48.8(6) 2_656 .
N1 Cd2 N8 C43 131.2(6) 1_565 .
O10 Cd2 N8 C44 -151.5(4) 2_666 .
O10 Cd2 N8 C44 28.5(4) . .
N8 Cd2 N8 C44 -52(100) 2_666 .
N1 Cd2 N8 C44 124.5(4) 2_656 .
N1 Cd2 N8 C44 -55.5(4) 1_565 .
O10 Cd2 O10 S1 -118(100) 2_666 .
N8 Cd2 O10 S1 -31.9(6) 2_666 .
N8 Cd2 O10 S1 148.1(6) . .
N1 Cd2 O10 S1 54.0(6) 2_656 .
N1 Cd2 O10 S1 -126.0(6) 1_565 .
O13 Cd1 O13 S2 176(100) 2_657 .
N4 Cd1 O13 S2 -3.7(5) . .
N4 Cd1 O13 S2 176.3(5) 2_657 .
N5 Cd1 O13 S2 85.3(5) . .
N5 Cd1 O13 S2 -94.7(5) 2_657 .
Cd2 O10 S1 O11 -1.1(8) . .
Cd2 O10 S1 O9 128.6(6) . .
Cd2 O10 S1 C45 -116.8(6) . .
C46 C45 S1 O11 -178.2(5) . .
C50 C45 S1 O11 -0.6(7) . .
C46 C45 S1 O10 -58.9(6) . .
C50 C45 S1 O10 118.7(6) . .
C46 C45 S1 O9 58.5(7) . .
C50 C45 S1 O9 -123.9(6) . .
Cd1 O13 S2 O12 -76.0(5) . .
Cd1 O13 S2 O14 54.2(6) . .
Cd1 O13 S2 C52 169.3(5) . .
C53 C52 S2 O12 87.7(6) . .
C57 C52 S2 O12 -91.9(6) . .
C53 C52 S2 O14 -35.3(6) . .
C57 C52 S2 O14 145.1(5) . .
C53 C52 S2 O13 -154.5(5) . .
C57 C52 S2 O13 25.9(6) . .
C16 N3 C15 O3 -174.0(5) . .
C18 N3 C15 O3 7.6(10) . .
C16 N3 C15 C14 2.7(7) . .
C18 N3 C15 C14 -175.7(5) . .
C10 C14 C15 O3 52.8(9) . .
C17 C14 C15 O3 171.9(6) . .
C10 C14 C15 N3 -123.8(5) . .
C17 C14 C15 N3 -4.7(7) . .
